data_2102318
loop_
_publ_author_name
'Marsh, Richard E.'

_publ_section_title
;
 Space group <i>Cc</i>: an update
;
_journal_issue 2
_journal_name_full 'Acta Crystallographica Section B'
_journal_page_first 252
_journal_page_last 253
_journal_paper_doi 10.1107/S0108768104003878
_journal_volume 60
_journal_year 2004
_chemical_formula_moiety 'C19 H42 O Cl2 P2 Ru'
_chemical_formula_sum 'C19 H42 Cl2 O P2 Ru'
_space_group_crystal_system monoclinic
_space_group_IT_number 15
_space_group_name_Hall '-C 2yc'
_space_group_name_H-M_alt 'C 1 2/c 1'
_audit_creation_method CRYM
_cell_angle_alpha 90
_cell_angle_beta 119.75
_cell_angle_gamma 90
_cell_formula_units_Z 4
_cell_length_a 21.8670
_cell_length_b 8.6480
_cell_length_c 15.0330
_cell_volume 2468.140
_cod_data_source_file bk0142.cif
_cod_data_source_block CEPQAP
_cod_depositor_comments
;
 Updating space group information and adding the symmetry operation list.

 Antanas Vaitkus,
 2018-06-14

 Adding the _cell_formula_units_Z data item.

 Antanas Vaitkus,
 2017-08-05

  Added moiety chemical formula from Marsh (2004) paper.
  The summary chemical formula is calculated from moiety formula using
  AdHocParser
  (svn://www.crystallography.net/cod-tools/trunk/Formulae/AdHocParser.yp,
  revision 1441.)

  Andrius Merkys
  2013-11-11
;
_cod_original_sg_symbol_H-M C2/c
_cod_database_code 2102318

loop_
_space_group_symop_id
_space_group_symop_operation_xyz
1 x,y,z
2 -x,y,-z+1/2
3 -x,-y,-z
4 x,-y,z+1/2
5 x+1/2,y+1/2,z
6 -x+1/2,y+1/2,-z+1/2
7 -x+1/2,-y+1/2,-z
8 x+1/2,-y+1/2,z+1/2

loop_
_atom_site_label
_atom_site_type_symbol
_atom_site_fract_x
_atom_site_fract_y
_atom_site_fract_z
Ru Ru 0.00000 0.23640 0.25000
C1 C 0.00000 0.44130 0.25000
O O 0.00000 0.57520 0.25000
P1 P 0.10185 0.21260 0.22945
Cl1 Cl -0.07585 0.20295 0.07155
C2 C 0.05505 -0.08575 0.15520
C3 C 0.12180 0.00325 0.22930
C4 C 0.15690 -0.07215 0.33475
C5 C 0.08970 0.46195 0.10175
C6 C 0.08700 0.28510 0.10360
C7 C 0.13160 0.21545 0.06125
C8 C 0.24880 0.26980 0.32005
C9 C 0.18510 0.29145 0.33565
C10 C 0.18040 0.45735 0.36530
H1 H 0.03275 -0.03600 0.08785
H2 H 0.02225 -0.08615 0.18150
H3 H 0.06755 -0.19195 0.14895
H4 H 0.15525 -0.00545 0.20240
H5 H 0.19920 -0.01405 0.38125
H6 H 0.16970 -0.17830 0.32895
H7 H 0.12455 -0.07240 0.36180
H8 H 0.06095 0.50505 0.12915
H9 H 0.07135 0.49745 0.03110
H10 H 0.13850 0.49655 0.14395
H11 H 0.03720 0.25710 0.05300
H12 H 0.12940 0.10240 0.06290
H13 H 0.18060 0.24920 0.10340
H14 H 0.11350 0.25005 -0.00950
H15 H 0.25085 0.16235 0.30115
H16 H 0.29190 0.29490 0.38360
H17 H 0.24425 0.33840 0.26545
H18 H 0.19545 0.22775 0.39710
H19 H 0.13945 0.46855 0.37480
H20 H 0.17545 0.52700 0.31085
H21 H 0.22315 0.48335 0.42905
